data_7015176
loop_
_publ_author_name
'Coetzee, Jacorien'
'Cronje, Stephanie'
'Dobrza\'nska, Liliana'
'Raubenheimer, Helgard G.'
'Joon\'e, Gisela'
'Nell, Margo J.'
'Hoppe, Heinrich C.'

_publ_section_title
;
 Novel N-heterocyclic ylideneamine gold(I) complexes: synthesis,
 characterisation and screening for antitumour and antimalarial
 activity.
;
_journal_issue 7
_journal_name_full 'Dalton transactions (Cambridge, England : 2003)'
_journal_page_first 1471
_journal_page_last 1483
_journal_paper_doi 10.1039/c0dt01312a
_journal_volume 40
_journal_year 2011
_chemical_formula_moiety 'C15 H11 Au F5 N3'
_chemical_formula_sum 'C15 H11 Au F5 N3'
_chemical_formula_weight 525.23
_chemical_melting_point '94-100 ^o^C'(decompose)'
_chemical_name_common work
_chemical_name_systematic
;
?
;
_space_group_IT_number 14
_symmetry_cell_setting monoclinic
_symmetry_space_group_name_Hall '-P 2ybc'
_symmetry_space_group_name_H-M 'P 1 21/c 1'
_atom_sites_solution_hydrogens geom
_atom_sites_solution_primary direct
_atom_sites_solution_secondary difmap
_audit_creation_method SHELXL-97
_cell_angle_alpha 90.00
_cell_angle_beta 107.753(2)
_cell_angle_gamma 90.00
_cell_formula_units_Z 8
_cell_length_a 13.6840(19)
_cell_length_b 13.5223(18)
_cell_length_c 16.365(2)
_cell_measurement_reflns_used 4716
_cell_measurement_temperature 100(2)
_cell_measurement_theta_max 26.3915
_cell_measurement_theta_min 2.171
_cell_volume 2884.0(7)
_computing_cell_refinement 'SAINT (Bruker, 2003)'
_computing_data_collection 'SMART (Bruker, 2003)'
_computing_data_reduction SAINT
_computing_molecular_graphics 'X-Seed (Barbour, 2003)'
_computing_structure_refinement 'SHELXL-97 (Sheldrick, 2008)'
_computing_structure_solution 'SHELXS-97 (Sheldrick, 2008)'
_diffrn_ambient_temperature 100(2)
_diffrn_measured_fraction_theta_full 0.990
_diffrn_measured_fraction_theta_max 0.967
_diffrn_measurement_device_type 'Bruker APEX CCD area-detector'
_diffrn_measurement_method \w
_diffrn_radiation_monochromator graphite
_diffrn_radiation_source 'fine-focus sealed tube'
_diffrn_radiation_type MoK\a
_diffrn_radiation_wavelength 0.71073
_diffrn_reflns_av_R_equivalents 0.0520
_diffrn_reflns_av_sigmaI/netI 0.0617
_diffrn_reflns_limit_h_max 16
_diffrn_reflns_limit_h_min -17
_diffrn_reflns_limit_k_max 16
_diffrn_reflns_limit_k_min -12
_diffrn_reflns_limit_l_max 20
_diffrn_reflns_limit_l_min -18
_diffrn_reflns_number 15450
_diffrn_reflns_theta_full 25.00
_diffrn_reflns_theta_max 26.47
_diffrn_reflns_theta_min 1.99
_exptl_absorpt_coefficient_mu 10.263
_exptl_absorpt_correction_T_max 0.5336
_exptl_absorpt_correction_T_min 0.2218
_exptl_absorpt_correction_type multi-scan
_exptl_absorpt_process_details 'SADABS (Sheldrick, 1997)'
_exptl_crystal_colour colorless
_exptl_crystal_density_diffrn 2.419
_exptl_crystal_density_method 'not measured'
_exptl_crystal_description needle
_exptl_crystal_F_000 1968
_exptl_crystal_size_max 0.21
_exptl_crystal_size_mid 0.08
_exptl_crystal_size_min 0.07
_refine_diff_density_max 2.035
_refine_diff_density_min -1.230
_refine_diff_density_rms 0.235
_refine_ls_extinction_method none
_refine_ls_goodness_of_fit_ref 1.071
_refine_ls_hydrogen_treatment constr
_refine_ls_matrix_type full
_refine_ls_number_parameters 437
_refine_ls_number_reflns 5763
_refine_ls_number_restraints 0
_refine_ls_restrained_S_all 1.071
_refine_ls_R_factor_all 0.0504
_refine_ls_R_factor_gt 0.0371
_refine_ls_shift/su_max 0.002
_refine_ls_shift/su_mean 0.000
_refine_ls_structure_factor_coef Fsqd
_refine_ls_weighting_details 'calc w=1/[\s^2^(Fo^2^)+(0.0251P)^2^+4.0000P] where P=(Fo^2^+2Fc^2^)/3'
_refine_ls_weighting_scheme calc
_refine_ls_wR_factor_gt 0.0742
_refine_ls_wR_factor_ref 0.0804
_reflns_number_gt 4788
_reflns_number_total 5763
_reflns_threshold_expression >2sigma(I)
_cod_data_source_file c0dt01312a.txt
_cod_data_source_block 1
_cod_original_cell_volume 2883.9(7)
_cod_original_sg_symbol_H-M P21/c
_cod_database_code 7015176

loop_
_symmetry_equiv_pos_as_xyz
'x, y, z'
'-x, y+1/2, -z+1/2'
'-x, -y, -z'
'x, -y-1/2, z-1/2'

loop_
_atom_site_label
_atom_site_type_symbol
_atom_site_fract_x
_atom_site_fract_y
_atom_site_fract_z
_atom_site_U_iso_or_equiv
_atom_site_adp_type
_atom_site_occupancy
_atom_site_symmetry_multiplicity
_atom_site_calc_flag
_atom_site_refinement_flags
_atom_site_disorder_assembly
_atom_site_disorder_group
Au1 Au 0.14158(2) -0.07820(2) 0.020480(17) 0.01234(9) Uani 1 1 d . . .
Au2 Au 0.38974(2) 0.03437(2) 0.069232(17) 0.01259(9) Uani 1 1 d . . .
N11 N 0.1225(4) 0.1801(4) 0.0484(3) 0.0111(12) Uani 1 1 d . . .
N12 N 0.1594(4) 0.1758(4) 0.1897(4) 0.0134(13) Uani 1 1 d . . .
N13 N 0.1511(5) 0.0217(4) 0.1161(4) 0.0136(13) Uani 1 1 d . . .
H11 H 0.1615 -0.0060 0.1667 0.016 Uiso 1 1 calc R . .
N21 N 0.3566(4) -0.1315(4) -0.1040(3) 0.0113(13) Uani 1 1 d . . .
N22 N 0.4041(4) -0.2658(4) -0.0247(3) 0.0124(13) Uani 1 1 d . . .
N23 N 0.4108(4) -0.1133(4) 0.0483(4) 0.0134(13) Uani 1 1 d . . .
H22 H 0.4371 -0.1478 0.0955 0.016 Uiso 1 1 calc R . .
C111 C 0.1258(5) -0.1812(5) -0.0710(4) 0.0127(15) Uani 1 1 d . . .
F112 F 0.0663(3) -0.0610(3) -0.1821(3) 0.0209(10) Uani 1 1 d . . .
C112 C 0.0891(5) -0.1572(5) -0.1575(4) 0.0136(15) Uani 1 1 d . . .
F113 F 0.0407(3) -0.1979(3) -0.3055(3) 0.0254(10) Uani 1 1 d . . .
C113 C 0.0760(6) -0.2253(5) -0.2221(4) 0.0157(16) Uani 1 1 d . . .
F114 F 0.0787(3) -0.3919(3) -0.2651(3) 0.0242(10) Uani 1 1 d . . .
C114 C 0.0955(5) -0.3231(5) -0.2020(4) 0.0164(16) Uani 1 1 d . . .
F115 F 0.1524(4) -0.4475(3) -0.0981(3) 0.0258(11) Uani 1 1 d . . .
C115 C 0.1315(6) -0.3518(5) -0.1171(5) 0.0184(17) Uani 1 1 d . . .
F116 F 0.1817(3) -0.3127(3) 0.0277(2) 0.0233(10) Uani 1 1 d . . .
C116 C 0.1448(5) -0.2796(5) -0.0548(4) 0.0130(15) Uani 1 1 d . . .
C121 C 0.3806(5) 0.1787(5) 0.0963(4) 0.0112(15) Uani 1 1 d . . .
F122 F 0.3393(3) 0.2277(3) -0.0501(2) 0.0205(10) Uani 1 1 d . . .
C122 C 0.3604(5) 0.2517(5) 0.0348(4) 0.0140(15) Uani 1 1 d . . .
F123 F 0.3389(4) 0.4197(3) -0.0115(3) 0.0267(11) Uani 1 1 d . . .
C123 C 0.3573(6) 0.3515(5) 0.0524(5) 0.0168(16) Uani 1 1 d . . .
F124 F 0.3790(3) 0.4787(3) 0.1548(3) 0.0245(10) Uani 1 1 d . . .
C124 C 0.3778(6) 0.3821(5) 0.1357(5) 0.0199(17) Uani 1 1 d . . .
F125 F 0.4162(3) 0.3407(3) 0.2821(3) 0.0227(10) Uani 1 1 d . . .
C125 C 0.3976(6) 0.3115(5) 0.1992(4) 0.0152(16) Uani 1 1 d . . .
F126 F 0.4199(3) 0.1479(3) 0.2458(2) 0.0218(10) Uani 1 1 d . . .
C126 C 0.3980(6) 0.2120(5) 0.1792(4) 0.0151(16) Uani 1 1 d . . .
C211 C 0.1449(5) 0.1179(5) 0.1180(4) 0.0109(14) Uani 1 1 d . . .
C212 C 0.1455(6) 0.2745(5) 0.1653(5) 0.0165(16) Uani 1 1 d . . .
C213 C 0.1514(5) 0.3598(5) 0.2132(5) 0.0157(16) Uani 1 1 d . . .
H1 H 0.1676 0.3580 0.2739 0.019 Uiso 1 1 calc R . .
C214 C 0.1322(6) 0.4484(5) 0.1677(5) 0.0198(17) Uani 1 1 d . . .
H2 H 0.1333 0.5085 0.1980 0.024 Uiso 1 1 calc R . .
C215 C 0.1116(6) 0.4514(5) 0.0791(5) 0.0175(17) Uani 1 1 d . . .
H3 H 0.1023 0.5136 0.0508 0.021 Uiso 1 1 calc R . .
C216 C 0.1043(5) 0.3663(5) 0.0315(5) 0.0143(15) Uani 1 1 d . . .
H4 H 0.0876 0.3685 -0.0293 0.017 Uiso 1 1 calc R . .
C217 C 0.1222(5) 0.2773(5) 0.0754(4) 0.0139(15) Uani 1 1 d . . .
C218 C 0.1049(6) 0.1502(5) -0.0410(4) 0.0150(16) Uani 1 1 d . . .
H6 H 0.1653 0.1150 -0.0462 0.023 Uiso 1 1 calc R . .
H5 H 0.0926 0.2091 -0.0777 0.023 Uiso 1 1 calc R . .
H7 H 0.0449 0.1066 -0.0590 0.023 Uiso 1 1 calc R . .
C219 C 0.1869(6) 0.1366(5) 0.2766(4) 0.0169(16) Uani 1 1 d . . .
H10 H 0.2064 0.1911 0.3178 0.025 Uiso 1 1 calc R . .
H8 H 0.2447 0.0908 0.2856 0.025 Uiso 1 1 calc R . .
H9 H 0.1279 0.1015 0.2848 0.025 Uiso 1 1 calc R . .
C221 C 0.3923(5) -0.1646(5) -0.0216(4) 0.0128(15) Uani 1 1 d . . .
C222 C 0.3767(5) -0.2963(5) -0.1103(4) 0.0157(16) Uani 1 1 d . . .
C223 C 0.3774(5) -0.3877(6) -0.1471(4) 0.0146(16) Uani 1 1 d . . .
H12 H 0.3979 -0.4453 -0.1129 0.018 Uiso 1 1 calc R . .
C224 C 0.3466(6) -0.3924(6) -0.2370(5) 0.0204(17) Uani 1 1 d . . .
H13 H 0.3471 -0.4541 -0.2646 0.024 Uiso 1 1 calc R . .
C225 C 0.3157(5) -0.3081(6) -0.2859(4) 0.0173(16) Uani 1 1 d . . .
H14 H 0.2945 -0.3134 -0.3466 0.021 Uiso 1 1 calc R . .
C226 C 0.3148(5) -0.2153(5) -0.2484(4) 0.0160(16) Uani 1 1 d . . .
H15 H 0.2927 -0.1580 -0.2825 0.019 Uiso 1 1 calc R . .
C227 C 0.3473(5) -0.2102(5) -0.1597(5) 0.0143(16) Uani 1 1 d . . .
C228 C 0.3334(6) -0.0286(5) -0.1304(4) 0.0171(16) Uani 1 1 d . . .
H20 H 0.3354 -0.0202 -0.1894 0.026 Uiso 1 1 calc R . .
H19 H 0.3844 0.0149 -0.0921 0.026 Uiso 1 1 calc R . .
H21 H 0.2649 -0.0115 -0.1276 0.026 Uiso 1 1 calc R . .
C229 C 0.4357(6) -0.3297(6) 0.0501(4) 0.0200(17) Uani 1 1 d . . .
H17 H 0.4293 -0.3990 0.0317 0.030 Uiso 1 1 calc R . .
H18 H 0.3919 -0.3176 0.0866 0.030 Uiso 1 1 calc R . .
H16 H 0.5073 -0.3156 0.0826 0.030 Uiso 1 1 calc R . .

loop_
_atom_site_aniso_label
_atom_site_aniso_U_11
_atom_site_aniso_U_22
_atom_site_aniso_U_33
_atom_site_aniso_U_23
_atom_site_aniso_U_13
_atom_site_aniso_U_12
Au1 0.01537(16) 0.00918(15) 0.01242(15) -0.00092(11) 0.00419(11) -0.00039(11)
Au2 0.01508(16) 0.01087(15) 0.01180(15) -0.00099(11) 0.00408(11) -0.00045(11)
N11 0.018(3) 0.012(3) 0.003(3) 0.003(2) 0.002(2) 0.002(2)
N12 0.014(3) 0.014(3) 0.012(3) 0.000(3) 0.003(3) -0.004(2)
N13 0.021(4) 0.006(3) 0.016(3) 0.000(3) 0.009(3) -0.001(2)
N21 0.018(3) 0.009(3) 0.006(3) 0.001(2) 0.003(2) -0.001(2)
N22 0.016(3) 0.008(3) 0.013(3) -0.002(2) 0.004(3) -0.004(2)
N23 0.016(3) 0.013(3) 0.008(3) 0.004(3) 0.000(2) -0.001(3)
C111 0.019(4) 0.010(4) 0.010(3) -0.005(3) 0.006(3) 0.001(3)
F112 0.036(3) 0.011(2) 0.014(2) 0.0075(18) 0.006(2) 0.0060(19)
C112 0.012(4) 0.009(3) 0.017(4) 0.004(3) 0.000(3) -0.002(3)
F113 0.034(3) 0.025(2) 0.016(2) 0.000(2) 0.006(2) -0.004(2)
C113 0.017(4) 0.021(4) 0.010(4) 0.003(3) 0.006(3) 0.002(3)
F114 0.032(3) 0.019(2) 0.021(2) -0.011(2) 0.007(2) 0.000(2)
C114 0.014(4) 0.019(4) 0.017(4) -0.009(3) 0.006(3) -0.005(3)
F115 0.039(3) 0.010(2) 0.028(3) 0.001(2) 0.010(2) 0.005(2)
C115 0.024(4) 0.015(4) 0.017(4) -0.004(3) 0.007(3) -0.001(3)
F116 0.039(3) 0.011(2) 0.017(2) 0.0052(19) 0.004(2) -0.0017(19)
C116 0.012(4) 0.018(4) 0.007(3) 0.007(3) 0.000(3) -0.002(3)
C121 0.007(4) 0.010(3) 0.016(4) -0.002(3) 0.002(3) -0.001(3)
F122 0.028(3) 0.021(2) 0.011(2) 0.0033(19) 0.0039(18) -0.0021(19)
C122 0.015(4) 0.009(4) 0.016(4) 0.001(3) 0.002(3) -0.003(3)
F123 0.037(3) 0.018(2) 0.025(2) 0.007(2) 0.010(2) 0.002(2)
C123 0.018(4) 0.010(4) 0.020(4) 0.004(3) 0.002(3) 0.004(3)
F124 0.034(3) 0.008(2) 0.032(3) -0.008(2) 0.011(2) -0.0033(19)
C124 0.018(4) 0.012(4) 0.030(4) -0.004(3) 0.008(4) 0.003(3)
F125 0.030(3) 0.020(2) 0.019(2) -0.011(2) 0.008(2) 0.0011(19)
C125 0.019(4) 0.012(4) 0.014(4) -0.005(3) 0.004(3) -0.004(3)
F126 0.032(3) 0.016(2) 0.016(2) 0.0026(19) 0.005(2) -0.0004(19)
C126 0.019(4) 0.011(4) 0.016(4) 0.002(3) 0.006(3) -0.004(3)
C211 0.007(3) 0.014(4) 0.011(3) 0.000(3) 0.002(3) 0.005(3)
C212 0.020(4) 0.009(4) 0.020(4) 0.004(3) 0.006(3) -0.008(3)
C213 0.013(4) 0.015(4) 0.020(4) -0.007(3) 0.005(3) 0.000(3)
C214 0.020(4) 0.014(4) 0.027(4) -0.001(3) 0.008(3) -0.003(3)
C215 0.022(4) 0.008(4) 0.024(4) 0.006(3) 0.010(3) -0.003(3)
C216 0.020(4) 0.005(3) 0.018(4) 0.004(3) 0.006(3) 0.003(3)
C217 0.007(4) 0.012(4) 0.020(4) 0.001(3) 0.001(3) 0.000(3)
C218 0.025(4) 0.009(4) 0.011(3) 0.000(3) 0.005(3) -0.003(3)
C219 0.026(4) 0.017(4) 0.009(4) 0.004(3) 0.006(3) 0.002(3)
C221 0.012(4) 0.011(3) 0.015(4) -0.003(3) 0.004(3) -0.002(3)
C222 0.010(4) 0.022(4) 0.014(4) -0.003(3) 0.002(3) -0.001(3)
C223 0.008(4) 0.023(4) 0.015(4) 0.002(3) 0.007(3) -0.002(3)
C224 0.021(4) 0.021(4) 0.022(4) -0.005(3) 0.011(3) -0.004(3)
C225 0.012(4) 0.029(4) 0.008(3) -0.005(3) -0.001(3) -0.002(3)
C226 0.012(4) 0.021(4) 0.012(4) 0.002(3) -0.001(3) -0.002(3)
C227 0.003(3) 0.017(4) 0.022(4) -0.003(3) 0.003(3) -0.001(3)
C228 0.019(4) 0.014(4) 0.013(4) 0.000(3) -0.003(3) 0.004(3)
C229 0.030(5) 0.022(4) 0.012(4) 0.008(3) 0.012(3) 0.003(3)

loop_
_atom_type_symbol
_atom_type_description
_atom_type_scat_dispersion_real
_atom_type_scat_dispersion_imag
_atom_type_scat_source
C C 0.0033 0.0016 'International Tables Vol C Tables 4.2.6.8 and 6.1.1.4'
H H 0.0000 0.0000 'International Tables Vol C Tables 4.2.6.8 and 6.1.1.4'
N N 0.0061 0.0033 'International Tables Vol C Tables 4.2.6.8 and 6.1.1.4'
F F 0.0171 0.0103 'International Tables Vol C Tables 4.2.6.8 and 6.1.1.4'
Au Au -2.0133 8.8022 'International Tables Vol C Tables 4.2.6.8 and 6.1.1.4'

loop_
_geom_angle_atom_site_label_1
_geom_angle_atom_site_label_2
_geom_angle_atom_site_label_3
_geom_angle
_geom_angle_site_symmetry_1
_geom_angle_site_symmetry_3
_geom_angle_publ_flag
C111 Au1 N13 176.4(2) . . ?
C121 Au2 N23 175.4(2) . . ?
C211 N11 C217 109.7(5) . . ?
C211 N11 C218 125.9(6) . . ?
C217 N11 C218 124.3(6) . . ?
C211 N12 C212 109.3(6) . . ?
C211 N12 C219 123.6(6) . . ?
C212 N12 C219 127.1(6) . . ?
C211 N13 Au1 133.5(5) . . ?
C211 N13 H11 113.2 . . ?
Au1 N13 H11 113.2 . . ?
C221 N21 C227 109.4(5) . . ?
C221 N21 C228 125.9(6) . . ?
C227 N21 C228 124.7(5) . . ?
C221 N22 C222 109.3(6) . . ?
C221 N22 C229 124.5(6) . . ?
C222 N22 C229 126.1(6) . . ?
C221 N23 Au2 131.8(5) . . ?
C221 N23 H22 114.1 . . ?
Au2 N23 H22 114.1 . . ?
C116 C111 C112 114.5(6) . . ?
C116 C111 Au1 124.0(5) . . ?
C112 C111 Au1 121.4(5) . . ?
F112 C112 C113 116.5(6) . . ?
F112 C112 C111 120.1(6) . . ?
C113 C112 C111 123.4(6) . . ?
F113 C113 C114 119.3(6) . . ?
F113 C113 C112 121.1(6) . . ?
C114 C113 C112 119.5(6) . . ?
F114 C114 C113 120.3(6) . . ?
F114 C114 C115 119.9(6) . . ?
C113 C114 C115 119.7(7) . . ?
F115 C115 C114 119.3(6) . . ?
F115 C115 C116 122.6(6) . . ?
C114 C115 C116 118.1(7) . . ?
F116 C116 C111 120.2(6) . . ?
F116 C116 C115 115.1(6) . . ?
C111 C116 C115 124.7(6) . . ?
C122 C121 C126 114.9(6) . . ?
C122 C121 Au2 123.1(5) . . ?
C126 C121 Au2 122.0(5) . . ?
F122 C122 C121 120.3(6) . . ?
F122 C122 C123 115.6(6) . . ?
C121 C122 C123 124.0(7) . . ?
F123 C123 C124 119.6(6) . . ?
F123 C123 C122 120.8(6) . . ?
C124 C123 C122 119.5(7) . . ?
F124 C124 C123 120.7(7) . . ?
F124 C124 C125 120.9(7) . . ?
C123 C124 C125 118.4(7) . . ?
F125 C125 C124 119.1(6) . . ?
F125 C125 C126 120.3(6) . . ?
C124 C125 C126 120.6(6) . . ?
F126 C126 C121 120.8(6) . . ?
F126 C126 C125 116.6(6) . . ?
C121 C126 C125 122.6(7) . . ?
N13 C211 N11 126.2(6) . . ?
N13 C211 N12 126.5(6) . . ?
N11 C211 N12 107.3(6) . . ?
C213 C212 N12 131.2(7) . . ?
C213 C212 C217 121.7(7) . . ?
N12 C212 C217 107.1(6) . . ?
C212 C213 C214 116.5(7) . . ?
C212 C213 H1 121.8 . . ?
C214 C213 H1 121.8 . . ?
C215 C214 C213 121.8(7) . . ?
C215 C214 H2 119.1 . . ?
C213 C214 H2 119.1 . . ?
C216 C215 C214 121.5(7) . . ?
C216 C215 H3 119.3 . . ?
C214 C215 H3 119.3 . . ?
C215 C216 C217 117.5(6) . . ?
C215 C216 H4 121.2 . . ?
C217 C216 H4 121.2 . . ?
C216 C217 N11 132.5(6) . . ?
C216 C217 C212 120.9(7) . . ?
N11 C217 C212 106.6(6) . . ?
N11 C218 H6 109.5 . . ?
N11 C218 H5 109.5 . . ?
H6 C218 H5 109.5 . . ?
N11 C218 H7 109.5 . . ?
H6 C218 H7 109.5 . . ?
H5 C218 H7 109.5 . . ?
N12 C219 H10 109.5 . . ?
N12 C219 H8 109.5 . . ?
H10 C219 H8 109.5 . . ?
N12 C219 H9 109.5 . . ?
H10 C219 H9 109.5 . . ?
H8 C219 H9 109.5 . . ?
N23 C221 N21 127.7(6) . . ?
N23 C221 N22 124.8(6) . . ?
N21 C221 N22 107.5(6) . . ?
C223 C222 N22 131.9(7) . . ?
C223 C222 C227 122.2(6) . . ?
N22 C222 C227 105.9(6) . . ?
C222 C223 C224 117.3(7) . . ?
C222 C223 H12 121.3 . . ?
C224 C223 H12 121.3 . . ?
C225 C224 C223 120.7(7) . . ?
C225 C224 H13 119.6 . . ?
C223 C224 H13 119.6 . . ?
C224 C225 C226 121.9(6) . . ?
C224 C225 H14 119.1 . . ?
C226 C225 H14 119.1 . . ?
C227 C226 C225 117.5(7) . . ?
C227 C226 H15 121.2 . . ?
C225 C226 H15 121.2 . . ?
C226 C227 N21 131.8(7) . . ?
C226 C227 C222 120.3(7) . . ?
N21 C227 C222 107.9(6) . . ?
N21 C228 H20 109.5 . . ?
N21 C228 H19 109.5 . . ?
H20 C228 H19 109.5 . . ?
N21 C228 H21 109.5 . . ?
H20 C228 H21 109.5 . . ?
H19 C228 H21 109.5 . . ?
N22 C229 H17 109.5 . . ?
N22 C229 H18 109.5 . . ?
H17 C229 H18 109.5 . . ?
N22 C229 H16 109.5 . . ?
H17 C229 H16 109.5 . . ?
H18 C229 H16 109.5 . . ?

loop_
_geom_bond_atom_site_label_1
_geom_bond_atom_site_label_2
_geom_bond_distance
_geom_bond_site_symmetry_2
_geom_bond_publ_flag
Au1 C111 2.009(7) . ?
Au1 N13 2.041(5) . ?
Au2 C121 2.014(7) . ?
Au2 N23 2.061(6) . ?
N11 C211 1.373(8) . ?
N11 C217 1.387(9) . ?
N11 C218 1.466(8) . ?
N12 C211 1.374(8) . ?
N12 C212 1.389(9) . ?
N12 C219 1.456(8) . ?
N13 C211 1.305(8) . ?
N13 H11 0.8800 . ?
N21 C221 1.362(8) . ?
N21 C227 1.382(9) . ?
N21 C228 1.463(8) . ?
N22 C221 1.381(9) . ?
N22 C222 1.398(8) . ?
N22 C229 1.452(8) . ?
N23 C221 1.295(8) . ?
N23 H22 0.8800 . ?
C111 C116 1.366(10) . ?
C111 C112 1.388(9) . ?
F112 C112 1.369(8) . ?
C112 C113 1.372(10) . ?
F113 C113 1.353(8) . ?
C113 C114 1.370(10) . ?
F114 C114 1.356(8) . ?
C114 C115 1.381(10) . ?
F115 C115 1.342(8) . ?
C115 C116 1.382(10) . ?
F116 C116 1.365(7) . ?
C121 C122 1.377(9) . ?
C121 C126 1.379(9) . ?
F122 C122 1.369(8) . ?
C122 C123 1.383(10) . ?
F123 C123 1.360(8) . ?
C123 C124 1.370(10) . ?
F124 C124 1.342(8) . ?
C124 C125 1.376(10) . ?
F125 C125 1.361(8) . ?
C125 C126 1.386(9) . ?
F126 C126 1.353(8) . ?
C212 C213 1.383(9) . ?
C212 C217 1.407(10) . ?
C213 C214 1.393(10) . ?
C213 H1 0.9500 . ?
C214 C215 1.391(10) . ?
C214 H2 0.9500 . ?
C215 C216 1.377(10) . ?
C215 H3 0.9500 . ?
C216 C217 1.385(9) . ?
C216 H4 0.9500 . ?
C218 H6 0.9800 . ?
C218 H5 0.9800 . ?
C218 H7 0.9800 . ?
C219 H10 0.9800 . ?
C219 H8 0.9800 . ?
C219 H9 0.9800 . ?
C222 C223 1.375(10) . ?
C222 C227 1.405(10) . ?
C223 C224 1.403(10) . ?
C223 H12 0.9500 . ?
C224 C225 1.382(10) . ?
C224 H13 0.9500 . ?
C225 C226 1.398(10) . ?
C225 H14 0.9500 . ?
C226 C227 1.385(9) . ?
C226 H15 0.9500 . ?
C228 H20 0.9800 . ?
C228 H19 0.9800 . ?
C228 H21 0.9800 . ?
C229 H17 0.9800 . ?
C229 H18 0.9800 . ?
C229 H16 0.9800 . ?

loop_
_geom_torsion_atom_site_label_1
_geom_torsion_atom_site_label_2
_geom_torsion_atom_site_label_3
_geom_torsion_atom_site_label_4
_geom_torsion
_geom_torsion_site_symmetry_1
_geom_torsion_site_symmetry_2
_geom_torsion_site_symmetry_3
_geom_torsion_site_symmetry_4
_geom_torsion_publ_flag
C116 C111 C112 F112 179.4(6) . . . . ?
Au1 C111 C112 F112 2.5(9) . . . . ?
C116 C111 C112 C113 -2.3(11) . . . . ?
Au1 C111 C112 C113 -179.3(6) . . . . ?
F112 C112 C113 F113 -1.2(10) . . . . ?
C111 C112 C113 F113 -179.5(6) . . . . ?
F112 C112 C113 C114 -178.8(6) . . . . ?
C111 C112 C113 C114 2.9(11) . . . . ?
F113 C113 C114 F114 -0.6(10) . . . . ?
C112 C113 C114 F114 177.1(6) . . . . ?
F113 C113 C114 C115 -179.9(7) . . . . ?
C112 C113 C114 C115 -2.2(11) . . . . ?
F114 C114 C115 F115 2.1(11) . . . . ?
C113 C114 C115 F115 -178.6(6) . . . . ?
F114 C114 C115 C116 -178.1(6) . . . . ?
C113 C114 C115 C116 1.2(11) . . . . ?
C112 C111 C116 F116 179.6(6) . . . . ?
Au1 C111 C116 F116 -3.5(10) . . . . ?
C112 C111 C116 C115 1.2(11) . . . . ?
Au1 C111 C116 C115 178.1(6) . . . . ?
F115 C115 C116 F116 0.6(10) . . . . ?
C114 C115 C116 F116 -179.2(6) . . . . ?
F115 C115 C116 C111 179.1(7) . . . . ?
C114 C115 C116 C111 -0.7(11) . . . . ?
C126 C121 C122 F122 -178.4(6) . . . . ?
Au2 C121 C122 F122 4.0(9) . . . . ?
C126 C121 C122 C123 0.0(10) . . . . ?
Au2 C121 C122 C123 -177.7(6) . . . . ?
F122 C122 C123 F123 -2.9(10) . . . . ?
C121 C122 C123 F123 178.7(6) . . . . ?
F122 C122 C123 C124 -179.8(6) . . . . ?
C121 C122 C123 C124 1.8(11) . . . . ?
F123 C123 C124 F124 0.6(11) . . . . ?
C122 C123 C124 F124 177.5(6) . . . . ?
F123 C123 C124 C125 -179.0(6) . . . . ?
C122 C123 C124 C125 -2.1(11) . . . . ?
F124 C124 C125 F125 1.6(11) . . . . ?
C123 C124 C125 F125 -178.8(7) . . . . ?
F124 C124 C125 C126 -178.9(6) . . . . ?
C123 C124 C125 C126 0.8(11) . . . . ?
C122 C121 C126 F126 -179.2(6) . . . . ?
Au2 C121 C126 F126 -1.5(9) . . . . ?
C122 C121 C126 C125 -1.4(10) . . . . ?
Au2 C121 C126 C125 176.3(5) . . . . ?
F125 C125 C126 F126 -1.5(10) . . . . ?
C124 C125 C126 F126 179.0(6) . . . . ?
F125 C125 C126 C121 -179.4(6) . . . . ?
C124 C125 C126 C121 1.1(11) . . . . ?
Au1 N13 C211 N11 4.5(11) . . . . ?
Au1 N13 C211 N12 -175.7(5) . . . . ?
C217 N11 C211 N13 179.6(7) . . . . ?
C218 N11 C211 N13 -2.4(11) . . . . ?
C217 N11 C211 N12 -0.3(7) . . . . ?
C218 N11 C211 N12 177.7(6) . . . . ?
C212 N12 C211 N13 -179.5(7) . . . . ?
C219 N12 C211 N13 1.5(11) . . . . ?
C212 N12 C211 N11 0.3(7) . . . . ?
C219 N12 C211 N11 -178.6(6) . . . . ?
C211 N12 C212 C213 179.8(7) . . . . ?
C219 N12 C212 C213 -1.3(12) . . . . ?
C211 N12 C212 C217 -0.3(8) . . . . ?
C219 N12 C212 C217 178.6(6) . . . . ?
N12 C212 C213 C214 -179.7(7) . . . . ?
C217 C212 C213 C214 0.4(10) . . . . ?
C212 C213 C214 C215 -2.0(11) . . . . ?
C213 C214 C215 C216 3.1(12) . . . . ?
C214 C215 C216 C217 -2.4(11) . . . . ?
C215 C216 C217 N11 -179.1(7) . . . . ?
C215 C216 C217 C212 0.9(10) . . . . ?
C211 N11 C217 C216 -180.0(7) . . . . ?
C218 N11 C217 C216 2.0(12) . . . . ?
C211 N11 C217 C212 0.1(8) . . . . ?
C218 N11 C217 C212 -178.0(6) . . . . ?
C213 C212 C217 C216 0.1(11) . . . . ?
N12 C212 C217 C216 -179.8(6) . . . . ?
C213 C212 C217 N11 -179.9(6) . . . . ?
N12 C212 C217 N11 0.1(8) . . . . ?
Au2 N23 C221 N21 3.5(11) . . . . ?
Au2 N23 C221 N22 -175.1(5) . . . . ?
C227 N21 C221 N23 -179.9(7) . . . . ?
C228 N21 C221 N23 1.3(12) . . . . ?
C227 N21 C221 N22 -1.1(8) . . . . ?
C228 N21 C221 N22 -179.9(6) . . . . ?
C222 N22 C221 N23 179.7(6) . . . . ?
C229 N22 C221 N23 2.1(11) . . . . ?
C222 N22 C221 N21 0.9(8) . . . . ?
C229 N22 C221 N21 -176.7(6) . . . . ?
C221 N22 C222 C223 178.2(7) . . . . ?
C229 N22 C222 C223 -4.4(12) . . . . ?
C221 N22 C222 C227 -0.3(8) . . . . ?
C229 N22 C222 C227 177.2(6) . . . . ?
N22 C222 C223 C224 -178.6(7) . . . . ?
C227 C222 C223 C224 -0.4(10) . . . . ?
C222 C223 C224 C225 -0.9(11) . . . . ?
C223 C224 C225 C226 0.7(11) . . . . ?
C224 C225 C226 C227 0.7(10) . . . . ?
C225 C226 C227 N21 179.2(7) . . . . ?
C225 C226 C227 C222 -1.9(10) . . . . ?
C221 N21 C227 C226 180.0(7) . . . . ?
C228 N21 C227 C226 -1.2(12) . . . . ?
C221 N21 C227 C222 0.9(8) . . . . ?
C228 N21 C227 C222 179.8(6) . . . . ?
C223 C222 C227 C226 1.8(11) . . . . ?
N22 C222 C227 C226 -179.6(6) . . . . ?
C223 C222 C227 N21 -179.0(6) . . . . ?
N22 C222 C227 N21 -0.4(7) . . . . ?
